data_4116358
loop_
_publ_author_name
'Jun-Chul Choi'
'Toshiyasu Sakakura'
'Takeshi Sako'

_publ_contact_author_address
;
National Institute of Materials and Chemical Research, 1-1 Higashi,
Tsukuba, Ibaraki 305-8565, Japan
;
_publ_contact_author_email sakakura@home.nimc.go.jp
_publ_contact_author_fax 81-298-54-4687
_publ_contact_author_name 'Dr. Toshiyasu Sakakura'
_publ_contact_author_phone 81-298-54-4688
_publ_section_title
;
 Reaction of Dialkyltin Methoxide with Carbon Dioxide Relevant to the
 Mechanism of Catalytic Carbonate Synthesis
;
_journal_name_full 'Journal of the American Chemical Society'
_journal_page_first 3793
_journal_page_last 3794
_journal_paper_doi 10.1021/ja9900499
_journal_volume 121
_journal_year 1999
_chemical_formula_moiety 'C5 H12 O4 Sn'
_chemical_formula_sum 'C5 H12 O4 Sn'
_chemical_formula_weight 254.84
_space_group_IT_number 2
_symmetry_cell_setting triclinic
_symmetry_Int_Tables_number 2
_symmetry_space_group_name_Hall '-P 1'
_symmetry_space_group_name_H-M 'P -1'
_audit_creation_date 'wed Dec 23 17:30:18 1998'
_audit_creation_method ' from TEXRAY.INF file '
_cell_angle_alpha 92.77(2)
_cell_angle_beta 110.46(3)
_cell_angle_gamma 93.01(2)
_cell_formula_units_Z 2
_cell_length_a 8.160(3)
_cell_length_b 8.724(2)
_cell_length_c 6.641(2)
_cell_measurement_reflns_used 25
_cell_measurement_temperature 243.2
_cell_measurement_theta_max 14.9
_cell_measurement_theta_min 14.5
_cell_volume 441.2(2)
_computing_cell_refinement 'Rigaku/AFC Diffractometer Control'
_computing_data_collection 'Rigaku/AFC Diffractometer Control'
_computing_data_reduction teXsan
_computing_publication_material teXsan
_computing_structure_refinement teXsan
_computing_structure_solution SAPI91
_diffrn_ambient_temperature 243.2
_diffrn_measurement_device_type 'Rigaku AFC7R'
_diffrn_measurement_method \w-2\q
_diffrn_orient_matrix_UB_11 -0.04135
_diffrn_orient_matrix_UB_12 -0.01388
_diffrn_orient_matrix_UB_13 -0.16079
_diffrn_orient_matrix_UB_21 0.00490
_diffrn_orient_matrix_UB_22 -0.11389
_diffrn_orient_matrix_UB_23 0.00848
_diffrn_orient_matrix_UB_31 -0.12437
_diffrn_orient_matrix_UB_32 -0.00887
_diffrn_orient_matrix_UB_33 -0.00618
_diffrn_radiation_detector 'scintillation counter'
_diffrn_radiation_monochromator graphite
_diffrn_radiation_source 'Rigaku rotating anode'
_diffrn_radiation_type 'Mo K\a'
_diffrn_radiation_wavelength 0.7107
_diffrn_reflns_av_R_equivalents 0.039
_diffrn_reflns_av_sigmaI/netI 0.010
_diffrn_reflns_limit_h_max 0
_diffrn_reflns_limit_h_min -10
_diffrn_reflns_limit_k_max 11
_diffrn_reflns_limit_k_min -11
_diffrn_reflns_limit_l_max 8
_diffrn_reflns_limit_l_min -8
_diffrn_reflns_number 2170
_diffrn_reflns_reduction_process 'Lp corrections applied'
_diffrn_reflns_theta_max 27.50
_diffrn_reflns_theta_min 2.67
_diffrn_standards_decay_% -2.61
_diffrn_standards_interval_count 150
_diffrn_standards_number 3
_exptl_absorpt_coefficient_mu 2.858
_exptl_absorpt_correction_T_max 0.999
_exptl_absorpt_correction_T_min 0.524
_exptl_absorpt_correction_type psi-scan
_exptl_absorpt_process_details '(North, phillips & Mathews, 1968)'
_exptl_crystal_colour 'colorless '
_exptl_crystal_density_diffrn 1.918
_exptl_crystal_density_method 'not measured '
_exptl_crystal_description prismatic
_exptl_crystal_F_000 248.00
_exptl_crystal_size_max 0.500
_exptl_crystal_size_mid 0.300
_exptl_crystal_size_min 0.200
_refine_diff_density_max 0.78
_refine_diff_density_min -0.81
_refine_ls_extinction_coef 0.113(8)
_refine_ls_extinction_method 'Zachariasen(1967) type 2 gaussian isotropic'
_refine_ls_goodness_of_fit_ref 1.655
_refine_ls_hydrogen_treatment noref
_refine_ls_matrix_type full
_refine_ls_number_constraints 0
_refine_ls_number_parameters 92
_refine_ls_number_reflns 1978
_refine_ls_number_restraints 0
_refine_ls_R_factor_all 0.0512
_refine_ls_R_factor_gt 0.0512
_refine_ls_shift/su_max 0.0380
_refine_ls_shift/su_mean 0.0040
_refine_ls_structure_factor_coef F
_refine_ls_weighting_details 'w = l/[\s^2^(Fo) + 0.00063|Fo|^2^]'
_refine_ls_weighting_scheme calc
_refine_ls_wR_factor_gt 0.0447
_refine_ls_wR_factor_ref 0.0447
_reflns_number_gt 1978
_reflns_number_total 2027
_reflns_threshold_expression '>2.0 sigma (I) '
_cod_data_source_file ja9900499_2.cif
_cod_data_source_block '[Me2Sn(OMe)(OCO2Me)]2'
_cod_database_code 4116358

loop_
_symmetry_equiv_pos_as_xyz
x,y,z
-x,-y,-z

loop_
_atom_site_label
_atom_site_type_symbol
_atom_site_fract_x
_atom_site_fract_y
_atom_site_fract_z
_atom_site_U_iso_or_equiv
_atom_site_adp_type
_atom_site_occupancy
_atom_site_calc_flag
Sn(1) Sn 0.29912(2) 0.46474(2) 0.03443(2) 0.03092(9) Uani 1.00 d
O(1) O 0.5427(3) 0.3773(2) 0.0921(4) 0.0341(5) Uani 1.00 d
O(2) O 0.2474(3) 0.2637(3) 0.1949(4) 0.0420(6) Uani 1.00 d
O(3) O -0.0199(4) 0.3439(3) 0.1157(5) 0.0499(7) Uani 1.00 d
O(4) O 0.0383(3) 0.1252(3) 0.2660(4) 0.0461(6) Uani 1.00 d
C(1) C 0.3353(4) 0.6199(4) 0.3026(5) 0.0393(8) Uani 1.00 d
C(2) C 0.1543(4) 0.3652(4) -0.2761(5) 0.0441(8) Uani 1.00 d
C(3) C 0.5767(6) 0.2210(4) 0.1212(8) 0.053(1) Uani 1.00 d
C(4) C 0.0874(5) 0.2515(4) 0.1851(5) 0.0387(8) Uani 1.00 d
C(5) C 0.1634(6) 0.0157(5) 0.3447(9) 0.064(1) Uani 1.00 d
H(1) H 0.4307 0.5909 0.4222 0.0472 Uiso 1.00 calc
H(2) H 0.3624 0.7207 0.2692 0.0472 Uiso 1.00 calc
H(3) H 0.2322 0.6173 0.3360 0.0472 Uiso 1.00 calc
H(4) H 0.0371 0.3421 -0.2874 0.0544 Uiso 1.00 calc
H(5) H 0.1592 0.4346 -0.3794 0.0544 Uiso 1.00 calc
H(6) H 0.2048 0.2727 -0.2994 0.0544 Uiso 1.00 calc
H(7) H 0.5486 0.1894 0.2418 0.0631 Uiso 1.00 calc
H(8) H 0.5043 0.1590 -0.0043 0.0631 Uiso 1.00 calc
H(9) H 0.6955 0.2078 0.1449 0.0631 Uiso 1.00 calc
H(10) H 0.1139 -0.0688 0.3956 0.0798 Uiso 1.00 calc
H(11) H 0.2016 -0.0227 0.2322 0.0798 Uiso 1.00 calc
H(12) H 0.2627 0.0621 0.4598 0.0798 Uiso 1.00 calc
O(1*) O 0.4573(3) 0.6227(2) -0.0921(4) 0.0341(5) Uani 1.00 d
Sn(1*) Sn 0.70088(2) 0.53526(2) -0.03443(2) 0.03092(9) Uani 1.00 d
C(3*) C 0.4233(6) 0.7790(4) -0.1212(8) 0.053(1) Uani 1.00 d
O(2*) O 0.7526(3) 0.7363(3) -0.1949(4) 0.0420(6) Uani 1.00 d
C(1*) C 0.6647(4) 0.3801(4) -0.3026(5) 0.0393(8) Uani 1.00 d
C(2*) C 0.8457(4) 0.6348(4) 0.2761(5) 0.0441(8) Uani 1.00 d
H(7*) H 0.4514 0.8106 -0.2418 0.0631 Uiso 1.00 calc
H(8*) H 0.4957 0.8410 0.0043 0.0631 Uiso 1.00 calc
H(9*) H 0.3045 0.7922 -0.1449 0.0631 Uiso 1.00 calc
C(4*) C 0.9126(5) 0.7485(4) -0.1851(5) 0.0387(8) Uani 1.00 d
H(1*) H 0.5693 0.4091 -0.4222 0.0472 Uiso 1.00 calc
H(2*) H 0.6376 0.2793 -0.2692 0.0472 Uiso 1.00 calc
H(3*) H 0.7678 0.3827 -0.3360 0.0472 Uiso 1.00 calc
H(4*) H 0.9629 0.6579 0.2874 0.0544 Uiso 1.00 calc
H(5*) H 0.8408 0.5654 0.3794 0.0544 Uiso 1.00 calc
H(6*) H 0.7952 0.7273 0.2994 0.0544 Uiso 1.00 calc
O(3*) O 1.0199(4) 0.6561(3) -0.1157(5) 0.0499(7) Uani 1.00 d
O(4*) O 0.9617(3) 0.8748(3) -0.2660(4) 0.0461(6) Uani 1.00 d
C(5*) C 0.8366(6) 0.9843(5) -0.3447(9) 0.064(1) Uani 1.00 d
H(10*) H 0.8861 1.0688 -0.3956 0.0798 Uiso 1.00 calc
H(11*) H 0.7984 1.0227 -0.2322 0.0798 Uiso 1.00 calc
H(12*) H 0.7373 0.9379 -0.4598 0.0798 Uiso 1.00 calc

loop_
_atom_site_aniso_label
_atom_site_aniso_U_11
_atom_site_aniso_U_22
_atom_site_aniso_U_33
_atom_site_aniso_U_12
_atom_site_aniso_U_13
_atom_site_aniso_U_23
Sn(1) 0.0284(2) 0.0328(2) 0.0337(2) 0.0021(1) 0.0136(1) 0.00274(10)
O(1) 0.030(1) 0.0275(10) 0.051(1) 0.0047(8) 0.0201(9) 0.0112(8)
O(2) 0.035(1) 0.045(1) 0.052(1) 0.0028(9) 0.0211(10) 0.0125(10)
O(3) 0.042(1) 0.052(2) 0.058(2) 0.013(1) 0.017(1) 0.014(1)
O(4) 0.045(1) 0.042(1) 0.058(1) -0.0049(10) 0.027(1) 0.006(1)
C(1) 0.046(2) 0.038(1) 0.037(1) 0.010(1) 0.016(1) 0.002(1)
C(2) 0.042(2) 0.049(2) 0.038(1) -0.005(1) 0.013(1) -0.003(1)
C(3) 0.054(2) 0.031(2) 0.087(3) 0.014(1) 0.038(2) 0.021(2)
C(4) 0.045(2) 0.038(2) 0.035(1) -0.004(1) 0.017(1) 0.002(1)
C(5) 0.070(3) 0.038(2) 0.097(3) 0.012(2) 0.041(2) 0.025(2)
O(1*) 0.030(1) 0.0275(10) 0.051(1) 0.0047(8) 0.0201(9) 0.0112(8)
Sn(1*) 0.0284(2) 0.0328(2) 0.0337(2) 0.0021(1) 0.0136(1) 0.00274(10)
C(3*) 0.054(2) 0.031(2) 0.087(3) 0.014(1) 0.038(2) 0.021(2)
O(2*) 0.035(1) 0.045(1) 0.052(1) 0.0028(9) 0.0211(10) 0.0125(10)
C(1*) 0.046(2) 0.038(1) 0.037(1) 0.010(1) 0.016(1) 0.002(1)
C(2*) 0.042(2) 0.049(2) 0.038(1) -0.005(1) 0.013(1) -0.003(1)
C(4*) 0.045(2) 0.038(2) 0.035(1) -0.004(1) 0.017(1) 0.002(1)
O(3*) 0.042(1) 0.052(2) 0.058(2) 0.013(1) 0.017(1) 0.014(1)
O(4*) 0.045(1) 0.042(1) 0.058(1) -0.0049(10) 0.027(1) 0.006(1)
C(5*) 0.070(3) 0.038(2) 0.097(3) 0.012(2) 0.041(2) 0.025(2)

loop_
_atom_type_symbol
_atom_type_description
_atom_type_scat_dispersion_real
_atom_type_scat_dispersion_imag
_atom_type_scat_source
C C 0.003 0.002
;International Tables for Crystallography 
 (1992, Vol. C, Tables 4.2.6.8 and 6.1.1.1) 
;
H H 0.000 0.000
;International Tables for Crystallography 
(1992, Vol. C, Table 6.1.1.2) 
;
O O 0.011 0.006
;International Tables for Crystallography 
 (1992, Vol. C, Tables 4.2.6.8 and 6.1.1.1) 
;
Sn Sn -0.654 1.425
;International Tables for Crystallography 
(1992, Vol. C, Tables 4.2,6.8 and 6,1,1,1) 
;

loop_
_geom_angle_atom_site_label_1
_geom_angle_atom_site_label_2
_geom_angle_atom_site_label_3
_geom_angle
_geom_angle_site_symmetry_1
_geom_angle_site_symmetry_2
_geom_angle_site_symmetry_3
_geom_angle_publ_flag
O(1) Sn(1) O(1) 71.70(9) 1_555 1_555 2_665 yes
O(1) Sn(1) O(2) 84.20(8) 1_555 1_555 1_555 yes
O(1) Sn(1) C(1) 104.9(1) 1_555 1_555 1_555 yes
O(1) Sn(1) C(2) 101.9(1) 1_555 1_555 1_555 yes
O(1) Sn(1) O(2) 155.89(9) 2_665 1_555 1_555 yes
O(1) Sn(1) C(1) 91.7(1) 2_665 1_555 1_555 yes
O(1) Sn(1) C(2) 92.0(1) 2_665 1_555 1_555 yes
O(2) Sn(1) C(1) 93.8(1) 1_555 1_555 1_555 yes
O(2) Sn(1) C(2) 93.7(1) 1_555 1_555 1_555 yes
C(1) Sn(1) C(2) 152.8(1) 1_555 1_555 1_555 yes
Sn(1) O(1) Sn(1) 108.30(9) 1_555 1_555 2_665 yes
Sn(1) O(1) C(3) 124.8(2) 1_555 1_555 1_555 yes
Sn(1) O(1) C(3) 122.4(2) 2_665 1_555 1_555 yes
Sn(1) O(2) C(4) 111.3(2) 1_555 1_555 1_555 yes
C(4) O(4) C(5) 117.9(3) 1_555 1_555 1_555 yes
Sn(1) C(1) H(1) 109.0(2) 1_555 1_555 1_555 no
Sn(1) C(1) H(2) 109.1(2) 1_555 1_555 1_555 no
Sn(1) C(1) H(3) 109.5(2) 1_555 1_555 1_555 no
H(1) C(1) H(2) 109.1(3) 1_555 1_555 1_555 no
H(1) C(1) H(3) 110.0(3) 1_555 1_555 1_555 no
H(2) C(1) H(3) 110.1(3) 1_555 1_555 1_555 no
Sn(1) C(2) H(4) 109.4(2) 1_555 1_555 1_555 no
Sn(1) C(2) H(5) 109.3(2) 1_555 1_555 1_555 no
Sn(1) C(2) H(6) 108.8(3) 1_555 1_555 1_555 no
H(4) C(2) H(5) 110.4(4) 1_555 1_555 1_555 no
H(4) C(2) H(6) 109.6(3) 1_555 1_555 1_555 no
H(5) C(2) H(6) 109.3(3) 1_555 1_555 1_555 no
O(1) C(3) H(7) 109.3(4) 1_555 1_555 1_555 no
O(1) C(3) H(8) 109.4(4) 1_555 1_555 1_555 no
O(1) C(3) H(9) 110.1(3) 1_555 1_555 1_555 no
H(7) C(3) H(8) 108.5(4) 1_555 1_555 1_555 no
H(7) C(3) H(9) 109.8(4) 1_555 1_555 1_555 no
H(8) C(3) H(9) 109.7(4) 1_555 1_555 1_555 no
O(2) C(4) O(3) 125.9(3) 1_555 1_555 1_555 yes
O(2) C(4) O(4) 116.1(3) 1_555 1_555 1_555 yes
O(3) C(4) O(4) 117.9(3) 1_555 1_555 1_555 yes
O(4) C(5) H(10) 110.6(4) 1_555 1_555 1_555 no
O(4) C(5) H(11) 110.1(4) 1_555 1_555 1_555 no
O(4) C(5) H(12) 110.1(4) 1_555 1_555 1_555 no
H(10) C(5) H(11) 108.5(4) 1_555 1_555 1_555 no
H(10) C(5) H(12) 108.9(5) 1_555 1_555 1_555 no
H(11) C(5) H(12) 108.6(4) 1_555 1_555 1_555 no

loop_
_geom_bond_atom_site_label_1
_geom_bond_atom_site_label_2
_geom_bond_distance
_geom_bond_site_symmetry_1
_geom_bond_site_symmetry_2
_geom_bond_publ_flag
Sn(1) O(1) 2.082(2) 1_555 1_555 yes
Sn(1) O(1) 2.226(2) 1_555 2_665 yes
Sn(1) O(2) 2.192(2) 1_555 1_555 yes
Sn(1) C(1) 2.109(3) 1_555 1_555 yes
Sn(1) C(2) 2.102(3) 1_555 1_555 yes
O(1) C(3) 1.415(4) 1_555 1_555 yes
O(2) C(4) 1.283(4) 1_555 1_555 yes
O(3) C(4) 1.207(4) 1_555 1_555 yes
O(4) C(4) 1.352(4) 1_555 1_555 yes
O(4) C(5) 1.416(5) 1_555 1_555 yes
C(1) H(1) 0.953 1_555 1_555 no
C(1) H(2) 0.951 1_555 1_555 no
C(1) H(3) 0.941 1_555 1_555 no
C(2) H(4) 0.943 1_555 1_555 no
C(2) H(5) 0.946 1_555 1_555 no
C(2) H(6) 0.955 1_555 1_555 no
C(3) H(7) 0.955 1_555 1_555 no
C(3) H(8) 0.956 1_555 1_555 no
C(3) H(9) 0.941 1_555 1_555 no
C(5) H(10) 0.954 1_555 1_555 no
C(5) H(11) 0.958 1_555 1_555 no
C(5) H(12) 0.953 1_555 1_555 no

loop_
_geom_contact_atom_site_label_1
_geom_contact_atom_site_label_2
_geom_contact_distance
_geom_contact_site_symmetry_1
_geom_contact_site_symmetry_2
Sn(1) O(3) 2.818(3) 1_555 2_565
O(1) O(3) 3.545(4) 1_555 1_655
O(3) C(1) 3.100(4) 1_555 2_565
O(3) C(2) 3.102(5) 1_555 2_565
O(3) O(3) 3.247(6) 1_555 2_565
O(3) C(3) 3.421(4) 1_555 1_455
O(4) C(2) 3.419(4) 1_555 1_556
C(2) C(4) 3.510(4) 1_555 1_554

loop_
_geom_torsion_atom_site_label_1
_geom_torsion_atom_site_label_2
_geom_torsion_atom_site_label_3
_geom_torsion_atom_site_label_4
_geom_torsion
_geom_torsion_site_symmetry_1
_geom_torsion_site_symmetry_2
_geom_torsion_site_symmetry_3
_geom_torsion_site_symmetry_4
_geom_torsion_publ_flag
Sn(1) O(1) Sn(1) O(1) 0.0 1_555 1_555 2_665 2_665 yes
Sn(1) O(1) Sn(1) O(2) -1.7(3) 1_555 1_555 2_665 2_665 yes
Sn(1) O(1) Sn(1) C(1) -l05.1(1) 1_555 1_555 2_665 2_665 yes
Sn(1) O(1) Sn(1) C(2) 101.9(1) 1_555 1_555 2_665 2_665 yes
Sn(1) O(1) Sn(1) O(1) 0.0 1_555 2_665 2_665 1_555 yes
Sn(1) O(1) Sn(1) O(2) 179.3(1) 1_555 2_665 2_665 2_665 yes
Sn(1) O(1) Sn(1) C(1) 86.9(1) 1_555 2_665 2_665 2_665 yes
Sn(1) O(1) Sn(1) C(2) -88.1(1) 1_555 2_665 2_665 2_665 yes
Sn(1) O(2) C(4) O(3) -6.5(4) 1_555 1_555 1_555 1_555 yes
Sn(1) O(2) C(4) O(4) 175.5(2) 1_555 1_555 1_555 1_555 yes
O(1) Sn(1) O(1) Sn(1) 0.0 1_555 1_555 2_665 2_665 yes
O(1) Sn(1) O(1) C(3) -157.0(3) 1_555 1_555 2_665 2_665 yes
O(1) Sn(1) O(2) C(4) -173.3(2) 1_555 1_555 1_555 1_555 yes
O(1) Sn(1) O(1) Sn(1) 0.0 1_555 2_665 2_665 1_555 yes
O(1) Sn(1) O(1) C(3) 156.3(3) 1_555 2_665 2_665 2_665 yes
O(1) Sn(1) O(2) C(4) 175.0(2) 1_555 2_665 2_665 2_665 yes
O(2) Sn(1) O(1) C(3) 24.4(3) 1_555 1_555 1_555 1_555 yes
O(2) Sn(1) O(1) C(3) -155.3(3) 1_555 1_555 2_665 2_665 yes
O(2) C(4) O(4) C(5) -2.7(5) 1_555 1_555 1_555 1_555 yes
O(3) C(4) O(4) C(5) 179.1(4) 1_555 1_555 1_555 l_555 yes
C(1) Sn(1) O(1) C(3) 116.8(3) 1_555 1_555 1_555 1_555 yes
C(1) Sn(1) O(1) C(3) -51.9(3) 1_555 1_555 2_665 2_665 yes
C(1) Sn(1) O(2) C(4) 82.0(2) 1_555 1_555 1_555 1_555 yes
C(2) Sn(1) O(1) C(3) -68.2(3) 1_555 1_555 1_555 1_555 yes
C(2) Sn(1) O(1) C(3) 101.1(3) 1_555 1_555 2_665 2_665 yes
C(2) Sn(1) O(2) C(4) -71.8(2) 1_555 1_555 1_55S 1_555 yes
